data_7224771
loop_
_publ_author_name
'Meng, Xiang-min'
'Fan, Chuan-bin'
'Bi, Cai-feng'
'Zong, Zi-ao'
'Zhang, Xia'
'Fan, Yu-hua'

_publ_section_title
;
 Syntheses, structural diversity and photocatalytic properties of various
 Co(ii) coordination polymers based on a &#x201C;V&#x201D;-shaped
 1,3-di(4&#x2032;-carboxyl-phenyl)benzene acid and different imidazole
 bridging ligands
;
_journal_issue 16
_journal_name_full CrystEngComm
_journal_page_first 2901
_journal_paper_doi 10.1039/C5CE02473K
_journal_volume 18
_journal_year 2016
_chemical_formula_sum 'C58 H40 Co N4 O8'
_chemical_formula_weight 979.87
_chemical_name_systematic
; 
 ? 
;
_space_group_IT_number 15
_symmetry_cell_setting monoclinic
_symmetry_space_group_name_Hall '-C 2yc'
_symmetry_space_group_name_H-M 'C 1 2/c 1'
_atom_sites_solution_hydrogens geom
_atom_sites_solution_primary direct
_atom_sites_solution_secondary difmap
_audit_creation_method SHELXL-97
_audit_update_record
;
2015-04-22 deposited with the CCDC.
2016-03-14 downloaded from the CCDC.
;
_cell_angle_alpha 90.00
_cell_angle_beta 114.468(2)
_cell_angle_gamma 90.00
_cell_formula_units_Z 4
_cell_length_a 33.193(3)
_cell_length_b 6.8956(6)
_cell_length_c 21.9291(19)
_cell_measurement_reflns_used 1164
_cell_measurement_temperature 298(2)
_cell_measurement_theta_max 19.543
_cell_measurement_theta_min 2.875
_cell_volume 4568.5(7)
_computing_cell_refinement 'Bruker SMART'
_computing_data_collection 'Bruker SMART'
_computing_data_reduction 'Bruker SHELXTL'
_computing_molecular_graphics 'Bruker SHELXTL'
_computing_publication_material 'Bruker SHELXTL'
_computing_structure_refinement 'SHELXL-97 (Sheldrick, 1997)'
_computing_structure_solution 'SHELXS-97 (Sheldrick, 1990)'
_diffrn_ambient_temperature 298(2)
_diffrn_measured_fraction_theta_full 0.999
_diffrn_measured_fraction_theta_max 0.999
_diffrn_measurement_device_type 'CCD area detector'
_diffrn_measurement_method 'phi and omega scans'
_diffrn_radiation_monochromator graphite
_diffrn_radiation_source 'fine-focus sealed tube'
_diffrn_radiation_type MoK\a
_diffrn_radiation_wavelength 0.71073
_diffrn_reflns_av_R_equivalents 0.1498
_diffrn_reflns_av_sigmaI/netI 0.1508
_diffrn_reflns_limit_h_max 30
_diffrn_reflns_limit_h_min -39
_diffrn_reflns_limit_k_max 8
_diffrn_reflns_limit_k_min -6
_diffrn_reflns_limit_l_max 26
_diffrn_reflns_limit_l_min -25
_diffrn_reflns_number 11076
_diffrn_reflns_theta_full 25.02
_diffrn_reflns_theta_max 25.02
_diffrn_reflns_theta_min 2.62
_exptl_absorpt_coefficient_mu 0.441
_exptl_absorpt_correction_T_max 0.9449
_exptl_absorpt_correction_T_min 0.9053
_exptl_absorpt_correction_type multi-scan
_exptl_absorpt_process_details sadabs
_exptl_crystal_density_diffrn 1.425
_exptl_crystal_density_method 'not measured'
_exptl_crystal_F_000 2028
_exptl_crystal_size_max 0.23
_exptl_crystal_size_mid 0.15
_exptl_crystal_size_min 0.13
_refine_diff_density_max 0.866
_refine_diff_density_min -0.764
_refine_diff_density_rms 0.091
_refine_ls_extinction_method none
_refine_ls_goodness_of_fit_ref 1.045
_refine_ls_hydrogen_treatment mixed
_refine_ls_matrix_type full
_refine_ls_number_parameters 321
_refine_ls_number_reflns 4032
_refine_ls_number_restraints 0
_refine_ls_restrained_S_all 1.045
_refine_ls_R_factor_all 0.1471
_refine_ls_R_factor_gt 0.0757
_refine_ls_shift/su_max 0.000
_refine_ls_shift/su_mean 0.000
_refine_ls_structure_factor_coef Fsqd
_refine_ls_weighting_details 'calc w=1/[\s^2^(Fo^2^)+(0.0289P)^2^+0.0000P] where P=(Fo^2^+2Fc^2^)/3'
_refine_ls_weighting_scheme calc
_refine_ls_wR_factor_gt 0.1402
_refine_ls_wR_factor_ref 0.1589
_reflns_number_gt 1863
_reflns_number_total 4032
_reflns_threshold_expression >2sigma(I)
_cod_data_source_file c5ce02473k2.cif
_cod_data_source_block 150420c
_cod_depositor_comments
;
The following automatic conversions were performed:

'_symmetry_cell_setting' value 'Monoclinic' changed to 'monoclinic'
according to
/usr/data/users/saulius/crontab/automatic-downloads/rss-feeds/RSC/lib/dictionaries/cif_core.dic
dictionary named 'cif_core.dic' version 2.4.2 from 2011-04-26.

Automatic conversion script
Id: cif_fix_values 4268 2015-11-12 08:31:59Z antanas 

 Adding full bibliography for 7224771--7224774.cif.
;
_cod_original_sg_symbol_H-M C2/c
_cod_database_code 7224771

loop_
_symmetry_equiv_pos_as_xyz
'x, y, z'
'-x, y, -z+1/2'
'x+1/2, y+1/2, z'
'-x+1/2, y+1/2, -z+1/2'
'-x, -y, -z'
'x, -y, z-1/2'
'-x+1/2, -y+1/2, -z'
'x+1/2, -y+1/2, z-1/2'

loop_
_atom_site_label
_atom_site_type_symbol
_atom_site_fract_x
_atom_site_fract_y
_atom_site_fract_z
_atom_site_U_iso_or_equiv
_atom_site_adp_type
_atom_site_occupancy
_atom_site_symmetry_multiplicity
_atom_site_calc_flag
_atom_site_refinement_flags
Co1 Co 0.5000 0.59262(15) 0.7500 0.0454(3) Uani 1 2 d S
N1 N 0.59689(13) 0.9732(6) 0.8809(2) 0.0456(11) Uani 1 1 d .
N2 N 0.54171(12) 0.7855(7) 0.8177(2) 0.0485(12) Uani 1 1 d .
O1 O 0.52273(10) 0.4388(5) 0.69687(17) 0.0576(11) Uani 1 1 d .
O2 O 0.58898(11) 0.4101(6) 0.78255(19) 0.0626(11) Uani 1 1 d .
O3 O 0.83136(13) -0.9515(6) 0.6945(2) 0.0857(14) Uani 1 1 d .
H3 H 0.8524 -1.0267 0.7062 0.129 Uiso 1 1 calc R
O4 O 0.79350(13) -1.2251(7) 0.6850(2) 0.0907(15) Uani 1 1 d .
C1 C 0.58513(16) 0.8092(7) 0.8448(3) 0.0459(14) Uani 1 1 d .
H1 H 0.6050 0.7230 0.8396 0.055 Uiso 1 1 calc R
C2 C 0.52516(18) 0.9382(9) 0.8396(3) 0.078(2) Uani 1 1 d .
H2 H 0.4954 0.9587 0.8295 0.093 Uiso 1 1 calc R
C3 C 0.55851(17) 1.0544(10) 0.8781(3) 0.078(2) Uani 1 1 d .
H3A H 0.5560 1.1685 0.8988 0.094 Uiso 1 1 calc R
C4 C 0.64130(16) 1.0517(7) 0.9168(2) 0.0422(13) Uani 1 1 d .
C5 C 0.64715(17) 1.2388(8) 0.9399(3) 0.0636(18) Uani 1 1 d .
H5 H 0.6227 1.3158 0.9332 0.076 Uiso 1 1 calc R
C6 C 0.68961(17) 1.3138(9) 0.9735(3) 0.0683(18) Uani 1 1 d .
H6 H 0.6929 1.4390 0.9906 0.082 Uiso 1 1 calc R
C7 C 0.72676(15) 1.2092(8) 0.9821(3) 0.0473(14) Uani 1 1 d .
C8 C 0.72035(18) 1.0197(9) 0.9583(3) 0.0670(18) Uani 1 1 d .
H8 H 0.7448 0.9435 0.9643 0.080 Uiso 1 1 calc R
C9 C 0.67814(17) 0.9416(8) 0.9257(3) 0.0642(18) Uani 1 1 d .
H9 H 0.6747 0.8148 0.9098 0.077 Uiso 1 1 calc R
C10 C 0.56130(17) 0.3668(8) 0.7248(3) 0.0452(14) Uani 1 1 d .
C11 C 0.57295(15) 0.2044(7) 0.6881(3) 0.0386(12) Uani 1 1 d .
C12 C 0.55025(15) 0.1867(8) 0.6187(3) 0.0516(15) Uani 1 1 d .
H12 H 0.5301 0.2818 0.5944 0.062 Uiso 1 1 calc R
C13 C 0.55751(16) 0.0281(8) 0.5857(3) 0.0518(15) Uani 1 1 d .
H13 H 0.5433 0.0220 0.5392 0.062 Uiso 1 1 calc R
C14 C 0.58576(15) -0.1232(8) 0.6207(3) 0.0445(13) Uani 1 1 d .
C15 C 0.60914(16) -0.0996(8) 0.6898(3) 0.0515(14) Uani 1 1 d .
H15 H 0.6289 -0.1953 0.7145 0.062 Uiso 1 1 calc R
C16 C 0.60349(15) 0.0641(8) 0.7223(3) 0.0499(15) Uani 1 1 d .
H16 H 0.6206 0.0792 0.7680 0.060 Uiso 1 1 calc R
C17 C 0.7941(2) -1.0510(9) 0.6815(3) 0.0584(16) Uani 1 1 d .
C18 C 0.75450(18) -0.9261(8) 0.6597(3) 0.0527(15) Uani 1 1 d .
C19 C 0.75685(18) -0.7266(9) 0.6713(3) 0.0639(17) Uani 1 1 d .
H19 H 0.7842 -0.6685 0.6954 0.077 Uiso 1 1 calc R
C20 C 0.71898(18) -0.6147(9) 0.6472(3) 0.0624(16) Uani 1 1 d .
H20 H 0.7211 -0.4829 0.6571 0.075 Uiso 1 1 calc R
C21 C 0.67727(16) -0.6950(8) 0.6082(3) 0.0452(13) Uani 1 1 d .
C22 C 0.67556(17) -0.8939(8) 0.5986(3) 0.0558(15) Uani 1 1 d .
H22 H 0.6483 -0.9524 0.5744 0.067 Uiso 1 1 calc R
C23 C 0.71323(19) -1.0082(9) 0.6239(3) 0.0610(17) Uani 1 1 d .
H23 H 0.7108 -1.1415 0.6169 0.073 Uiso 1 1 calc R
C24 C 0.59179(16) -0.2977(8) 0.5854(3) 0.0447(13) Uani 1 1 d .
C25 C 0.63044(16) -0.4102(8) 0.6115(3) 0.0483(14) Uani 1 1 d .
H25 H 0.6529 -0.3741 0.6523 0.058 Uiso 1 1 calc R
C26 C 0.63669(16) -0.5744(8) 0.5789(3) 0.0460(14) Uani 1 1 d .
C27 C 0.60243(17) -0.6224(9) 0.5171(3) 0.0539(15) Uani 1 1 d .
H27 H 0.6061 -0.7281 0.4935 0.065 Uiso 1 1 calc R
C28 C 0.56335(18) -0.5177(9) 0.4899(3) 0.0577(16) Uani 1 1 d .
H28 H 0.5410 -0.5548 0.4492 0.069 Uiso 1 1 calc R
C29 C 0.55766(16) -0.3582(8) 0.5236(3) 0.0505(15) Uani 1 1 d .
H29 H 0.5312 -0.2895 0.5057 0.061 Uiso 1 1 calc R

loop_
_atom_site_aniso_label
_atom_site_aniso_U_11
_atom_site_aniso_U_22
_atom_site_aniso_U_33
_atom_site_aniso_U_23
_atom_site_aniso_U_13
_atom_site_aniso_U_12
Co1 0.0356(6) 0.0390(7) 0.0592(7) 0.000 0.0173(5) 0.000
N1 0.038(3) 0.042(3) 0.059(3) -0.010(2) 0.021(2) -0.001(2)
N2 0.026(2) 0.055(3) 0.055(3) -0.001(2) 0.008(2) -0.001(2)
O1 0.039(2) 0.051(3) 0.073(3) -0.001(2) 0.013(2) 0.0124(19)
O2 0.052(2) 0.056(3) 0.071(3) -0.010(2) 0.017(2) 0.008(2)
O3 0.061(3) 0.056(3) 0.129(4) -0.002(3) 0.028(3) 0.004(2)
O4 0.077(3) 0.052(3) 0.143(4) 0.001(3) 0.046(3) 0.004(3)
C1 0.046(3) 0.028(3) 0.065(4) -0.006(3) 0.024(3) 0.000(3)
C2 0.032(3) 0.078(5) 0.113(6) -0.046(4) 0.020(4) 0.006(3)
C3 0.037(3) 0.084(6) 0.105(5) -0.048(4) 0.023(3) 0.007(3)
C4 0.035(3) 0.039(4) 0.049(3) -0.008(3) 0.015(3) -0.003(3)
C5 0.037(3) 0.042(4) 0.100(5) -0.017(3) 0.017(3) 0.005(3)
C6 0.044(4) 0.054(4) 0.096(5) -0.026(3) 0.018(3) -0.001(3)
C7 0.040(3) 0.038(4) 0.063(4) 0.000(3) 0.020(3) -0.004(3)
C8 0.036(3) 0.053(4) 0.101(5) -0.018(4) 0.018(3) 0.006(3)
C9 0.040(3) 0.047(4) 0.098(5) -0.029(3) 0.022(3) 0.000(3)
C10 0.038(3) 0.038(4) 0.057(4) 0.004(3) 0.017(3) -0.004(3)
C11 0.030(3) 0.037(3) 0.048(4) 0.007(3) 0.015(3) 0.000(2)
C12 0.038(3) 0.045(4) 0.063(4) 0.014(3) 0.012(3) 0.014(3)
C13 0.045(3) 0.057(4) 0.048(4) -0.003(3) 0.014(3) 0.007(3)
C14 0.031(3) 0.047(4) 0.053(4) 0.006(3) 0.015(3) 0.009(3)
C15 0.046(3) 0.040(4) 0.059(4) 0.005(3) 0.013(3) 0.017(3)
C16 0.040(3) 0.061(4) 0.041(3) 0.002(3) 0.009(3) 0.012(3)
C17 0.058(4) 0.039(4) 0.080(5) -0.006(3) 0.030(4) -0.003(3)
C18 0.052(4) 0.034(4) 0.078(4) -0.001(3) 0.033(3) 0.007(3)
C19 0.050(4) 0.047(4) 0.087(5) -0.002(3) 0.020(3) 0.001(3)
C20 0.061(4) 0.038(4) 0.089(5) -0.013(3) 0.032(4) 0.007(3)
C21 0.042(3) 0.035(4) 0.062(4) -0.005(3) 0.026(3) -0.001(3)
C22 0.047(3) 0.040(4) 0.083(4) 0.002(3) 0.030(3) -0.001(3)
C23 0.064(4) 0.038(4) 0.093(5) -0.004(3) 0.044(4) -0.005(3)
C24 0.043(3) 0.045(4) 0.048(4) 0.005(3) 0.020(3) 0.008(3)
C25 0.047(3) 0.041(4) 0.055(4) 0.000(3) 0.019(3) 0.000(3)
C26 0.049(3) 0.034(4) 0.064(4) 0.002(3) 0.032(3) 0.001(3)
C27 0.057(4) 0.053(4) 0.058(4) -0.006(3) 0.030(3) 0.000(3)
C28 0.056(4) 0.058(4) 0.051(4) -0.005(3) 0.015(3) 0.001(3)
C29 0.041(3) 0.051(4) 0.058(4) 0.004(3) 0.019(3) 0.010(3)

loop_
_atom_type_symbol
_atom_type_description
_atom_type_scat_dispersion_real
_atom_type_scat_dispersion_imag
_atom_type_scat_source
C C 0.0033 0.0016 'International Tables Vol C Tables 4.2.6.8 and 6.1.1.4'
H H 0.0000 0.0000 'International Tables Vol C Tables 4.2.6.8 and 6.1.1.4'
N N 0.0061 0.0033 'International Tables Vol C Tables 4.2.6.8 and 6.1.1.4'
O O 0.0106 0.0060 'International Tables Vol C Tables 4.2.6.8 and 6.1.1.4'
Co Co 0.3494 0.9721 'International Tables Vol C Tables 4.2.6.8 and 6.1.1.4'

loop_
_geom_angle_atom_site_label_1
_geom_angle_atom_site_label_2
_geom_angle_atom_site_label_3
_geom_angle
_geom_angle_site_symmetry_1
_geom_angle_site_symmetry_3
O1 Co1 O1 113.9(2) 2_656 .
O1 Co1 N2 103.50(15) 2_656 .
O1 Co1 N2 118.41(15) . .
O1 Co1 N2 118.41(15) 2_656 2_656
O1 Co1 N2 103.50(15) . 2_656
N2 Co1 N2 98.9(2) . 2_656
C1 N1 C3 106.2(4) . .
C1 N1 C4 127.8(4) . .
C3 N1 C4 125.9(5) . .
C1 N2 C2 105.6(4) . .
C1 N2 Co1 133.7(4) . .
C2 N2 Co1 120.5(3) . .
C10 O1 Co1 119.2(3) . .
C17 O3 H3 109.5 . .
N2 C1 N1 111.5(5) . .
N2 C1 H1 124.3 . .
N1 C1 H1 124.3 . .
C3 C2 N2 109.5(5) . .
C3 C2 H2 125.3 . .
N2 C2 H2 125.3 . .
C2 C3 N1 107.1(5) . .
C2 C3 H3A 126.4 . .
N1 C3 H3A 126.4 . .
C5 C4 C9 118.9(5) . .
C5 C4 N1 120.4(5) . .
C9 C4 N1 120.7(5) . .
C4 C5 C6 120.2(5) . .
C4 C5 H5 119.9 . .
C6 C5 H5 119.9 . .
C7 C6 C5 122.2(5) . .
C7 C6 H6 118.9 . .
C5 C6 H6 118.9 . .
C6 C7 C8 116.9(5) . .
C6 C7 C7 122.6(6) . 7_677
C8 C7 C7 120.5(6) . 7_677
C7 C8 C9 121.5(5) . .
C7 C8 H8 119.3 . .
C9 C8 H8 119.3 . .
C4 C9 C8 120.2(5) . .
C4 C9 H9 119.9 . .
C8 C9 H9 119.9 . .
O2 C10 O1 124.4(5) . .
O2 C10 C11 118.0(5) . .
O1 C10 C11 117.4(5) . .
C16 C11 C12 118.5(5) . .
C16 C11 C10 121.3(5) . .
C12 C11 C10 120.1(5) . .
C13 C12 C11 120.4(5) . .
C13 C12 H12 119.8 . .
C11 C12 H12 119.8 . .
C12 C13 C14 121.5(5) . .
C12 C13 H13 119.2 . .
C14 C13 H13 119.2 . .
C15 C14 C13 116.9(5) . .
C15 C14 C24 121.6(5) . .
C13 C14 C24 121.4(5) . .
C16 C15 C14 121.3(5) . .
C16 C15 H15 119.3 . .
C14 C15 H15 119.3 . .
C11 C16 C15 121.0(5) . .
C11 C16 H16 119.5 . .
C15 C16 H16 119.5 . .
O4 C17 O3 122.5(6) . .
O4 C17 C18 124.4(6) . .
O3 C17 C18 113.0(5) . .
C23 C18 C19 118.2(5) . .
C23 C18 C17 119.0(5) . .
C19 C18 C17 122.8(5) . .
C20 C19 C18 120.5(6) . .
C20 C19 H19 119.7 . .
C18 C19 H19 119.7 . .
C19 C20 C21 121.6(6) . .
C19 C20 H20 119.2 . .
C21 C20 H20 119.2 . .
C22 C21 C20 116.8(5) . .
C22 C21 C26 121.1(5) . .
C20 C21 C26 122.1(5) . .
C21 C22 C23 121.9(5) . .
C21 C22 H22 119.0 . .
C23 C22 H22 119.0 . .
C22 C23 C18 120.7(6) . .
C22 C23 H23 119.6 . .
C18 C23 H23 119.6 . .
C25 C24 C29 117.4(5) . .
C25 C24 C14 122.2(5) . .
C29 C24 C14 120.5(5) . .
C26 C25 C24 122.9(5) . .
C26 C25 H25 118.6 . .
C24 C25 H25 118.6 . .
C25 C26 C27 116.9(5) . .
C25 C26 C21 122.1(5) . .
C27 C26 C21 120.9(5) . .
C28 C27 C26 122.2(5) . .
C28 C27 H27 118.9 . .
C26 C27 H27 118.9 . .
C29 C28 C27 119.8(5) . .
C29 C28 H28 120.1 . .
C27 C28 H28 120.1 . .
C28 C29 C24 120.8(5) . .
C28 C29 H29 119.6 . .
C24 C29 H29 119.6 . .

loop_
_geom_bond_atom_site_label_1
_geom_bond_atom_site_label_2
_geom_bond_distance
_geom_bond_site_symmetry_2
Co1 O1 1.944(3) 2_656
Co1 O1 1.944(3) .
Co1 N2 2.047(4) .
Co1 N2 2.047(4) 2_656
N1 C1 1.342(6) .
N1 C3 1.369(6) .
N1 C4 1.457(6) .
N2 C1 1.322(5) .
N2 C2 1.364(6) .
O1 C10 1.269(5) .
O2 C10 1.255(5) .
O3 C17 1.337(6) .
O3 H3 0.8200 .
O4 C17 1.204(6) .
C1 H1 0.9300 .
C2 C3 1.343(7) .
C2 H2 0.9300 .
C3 H3A 0.9300 .
C4 C5 1.370(7) .
C4 C9 1.383(6) .
C5 C6 1.391(6) .
C5 H5 0.9300 .
C6 C7 1.373(6) .
C6 H6 0.9300 .
C7 C8 1.391(7) .
C7 C7 1.520(9) 7_677
C8 C9 1.391(7) .
C8 H8 0.9300 .
C9 H9 0.9300 .
C10 C11 1.520(7) .
C11 C16 1.377(6) .
C11 C12 1.396(6) .
C12 C13 1.387(7) .
C12 H12 0.9300 .
C13 C14 1.400(7) .
C13 H13 0.9300 .
C14 C15 1.396(6) .
C14 C24 1.488(7) .
C15 C16 1.390(7) .
C15 H15 0.9300 .
C16 H16 0.9300 .
C17 C18 1.477(7) .
C18 C23 1.386(7) .
C18 C19 1.396(7) .
C19 C20 1.380(7) .
C19 H19 0.9300 .
C20 C21 1.405(7) .
C20 H20 0.9300 .
C21 C22 1.385(7) .
C21 C26 1.484(7) .
C22 C23 1.385(7) .
C22 H22 0.9300 .
C23 H23 0.9300 .
C24 C25 1.403(6) .
C24 C29 1.422(6) .
C25 C26 1.399(7) .
C25 H25 0.9300 .
C26 C27 1.402(7) .
C27 C28 1.385(7) .
C27 H27 0.9300 .
C28 C29 1.381(7) .
C28 H28 0.9300 .
C29 H29 0.9300 .

loop_
_geom_torsion_atom_site_label_1
_geom_torsion_atom_site_label_2
_geom_torsion_atom_site_label_3
_geom_torsion_atom_site_label_4
_geom_torsion
_geom_torsion_site_symmetry_1
_geom_torsion_site_symmetry_4
O1 Co1 N2 C1 111.5(5) 2_656 .
O1 Co1 N2 C1 -15.5(5) . .
N2 Co1 N2 C1 -126.3(5) 2_656 .
O1 Co1 N2 C2 -74.7(5) 2_656 .
O1 Co1 N2 C2 158.2(4) . .
N2 Co1 N2 C2 47.5(4) 2_656 .
O1 Co1 O1 C10 -80.2(4) 2_656 .
N2 Co1 O1 C10 41.8(4) . .
N2 Co1 O1 C10 149.9(4) 2_656 .
C2 N2 C1 N1 -2.3(6) . .
Co1 N2 C1 N1 172.1(4) . .
C3 N1 C1 N2 2.1(6) . .
C4 N1 C1 N2 -178.4(5) . .
C1 N2 C2 C3 1.6(7) . .
Co1 N2 C2 C3 -173.7(5) . .
N2 C2 C3 N1 -0.4(8) . .
C1 N1 C3 C2 -1.0(7) . .
C4 N1 C3 C2 179.5(5) . .
C1 N1 C4 C5 166.8(5) . .
C3 N1 C4 C5 -13.7(8) . .
C1 N1 C4 C9 -10.6(8) . .
C3 N1 C4 C9 168.9(5) . .
C9 C4 C5 C6 -1.8(9) . .
N1 C4 C5 C6 -179.2(5) . .
C4 C5 C6 C7 3.0(10) . .
C5 C6 C7 C8 -2.8(9) . .
C5 C6 C7 C7 179.3(6) . 7_677
C6 C7 C8 C9 1.7(9) . .
C7 C7 C8 C9 179.6(6) 7_677 .
C5 C4 C9 C8 0.7(9) . .
N1 C4 C9 C8 178.1(5) . .
C7 C8 C9 C4 -0.6(10) . .
Co1 O1 C10 O2 -10.9(7) . .
Co1 O1 C10 C11 163.3(3) . .
O2 C10 C11 C16 23.2(7) . .
O1 C10 C11 C16 -151.4(5) . .
O2 C10 C11 C12 -161.7(5) . .
O1 C10 C11 C12 23.8(7) . .
C16 C11 C12 C13 1.9(7) . .
C10 C11 C12 C13 -173.4(4) . .
C11 C12 C13 C14 3.4(8) . .
C12 C13 C14 C15 -5.2(7) . .
C12 C13 C14 C24 177.0(4) . .
C13 C14 C15 C16 2.0(7) . .
C24 C14 C15 C16 179.7(5) . .
C12 C11 C16 C15 -5.1(7) . .
C10 C11 C16 C15 170.1(5) . .
C14 C15 C16 C11 3.2(8) . .
O4 C17 C18 C23 -18.4(9) . .
O3 C17 C18 C23 158.7(5) . .
O4 C17 C18 C19 164.1(6) . .
O3 C17 C18 C19 -18.8(8) . .
C23 C18 C19 C20 -0.4(9) . .
C17 C18 C19 C20 177.1(5) . .
C18 C19 C20 C21 -2.7(9) . .
C19 C20 C21 C22 4.0(8) . .
C19 C20 C21 C26 -176.5(5) . .
C20 C21 C22 C23 -2.3(8) . .
C26 C21 C22 C23 178.1(5) . .
C21 C22 C23 C18 -0.6(9) . .
C19 C18 C23 C22 2.0(8) . .
C17 C18 C23 C22 -175.5(5) . .
C15 C14 C24 C25 -23.5(7) . .
C13 C14 C24 C25 154.1(5) . .
C15 C14 C24 C29 155.5(5) . .
C13 C14 C24 C29 -26.9(7) . .
C29 C24 C25 C26 1.1(7) . .
C14 C24 C25 C26 -179.9(5) . .
C24 C25 C26 C27 1.0(7) . .
C24 C25 C26 C21 -178.2(4) . .
C22 C21 C26 C25 145.6(5) . .
C20 C21 C26 C25 -33.9(7) . .
C22 C21 C26 C27 -33.5(7) . .
C20 C21 C26 C27 147.0(5) . .
C25 C26 C27 C28 -2.2(7) . .
C21 C26 C27 C28 177.0(5) . .
C26 C27 C28 C29 1.2(8) . .
C27 C28 C29 C24 1.1(8) . .
C25 C24 C29 C28 -2.2(7) . .
C14 C24 C29 C28 178.8(5) . .
